data_4101118
loop_
_publ_author_name
'Tobash, Paul H.'
'Bobev, Svilen'

_publ_section_title
;
Structure and Bonding in Yb4MgGe4:  Yb2+/Yb3+
Mixed-Valency and Charge-Ordering
;
_journal_name_full 'Journal of the American Chemical Society'
_journal_paper_doi 10.1021/ja0601383
_journal_year 2006
_chemical_formula_moiety 'Ge4 Mg0.96 Yb4.04'
_chemical_formula_sum 'Ge4 Mg0.96 Yb4.04'
_chemical_formula_weight 1012.78
_chemical_name_common Yb4MgGe4
_space_group_IT_number 62
_space_group_name_Hall '-P 2ac 2n'
_space_group_name_H-M_alt 'P n m a'
_symmetry_cell_setting orthorhombic
_symmetry_space_group_name_Hall '-P 2ac 2n'
_symmetry_space_group_name_H-M 'P n m a'
_cell_angle_alpha 90.00
_cell_angle_beta 90.00
_cell_angle_gamma 90.00
_cell_formula_units_Z 4
_cell_length_a 7.133(3)
_cell_length_b 14.737(6)
_cell_length_c 7.681(3)
_cell_measurement_temperature 120(2)
_cell_volume 807.4(6)
_diffrn_ambient_temperature 120(2)
_exptl_crystal_density_diffrn 8.331
_cod_depositor_comments
;
The following automatic conversions were performed:
'_symmetry_cell_setting' value 'Orthorhombic' changed to 'orthorhombic'
according to '/home/saulius/struct/CIF-dictionaries/cif_core.dic'
dictionary named 'cif_core.dic' version 2.4.1 from 2010-06-29.

Automatic conversion script
Id: cif_fix_enum 1527 2010-12-29 10:47:43Z saulius 
;
_cod_database_code 4101118

loop_
_symmetry_equiv_pos_as_xyz
'x, y, z'
'-x+1/2, -y, z+1/2'
'-x, y+1/2, -z'
'x+1/2, -y+1/2, -z+1/2'
'-x, -y, -z'
'x-1/2, y, -z-1/2'
'x, -y-1/2, z'
'-x-1/2, y-1/2, z-1/2'

loop_
_atom_site_label
_atom_site_type_symbol
_atom_site_fract_x
_atom_site_fract_y
_atom_site_fract_z
_atom_site_U_iso_or_equiv
_atom_site_adp_type
_atom_site_occupancy
_atom_site_symmetry_multiplicity
_atom_site_calc_flag
_atom_site_refinement_flags
_atom_site_disorder_assembly
_atom_site_disorder_group
Yb1 Yb 0.17787(9) 0.12380(4) 0.32689(8) 0.0143(2) Uani 1 1 d . . .
Yb2 Yb 0.01298(9) 0.09536(4) 0.81767(8) 0.0142(2) Uani 1 1 d . . .
Ge3 Ge 0.1583(2) 0.96129(10) 0.53663(19) 0.0141(4) Uani 1 1 d . . .
Ge2 Ge 0.2231(3) 0.2500 0.6271(3) 0.0136(5) Uani 1 2 d S . .
Ge1 Ge 0.9795(3) 0.2500 0.1060(3) 0.0148(5) Uani 1 2 d S . .
Mg Mg 0.3437(7) 0.2500 -0.0172(6) 0.0109(19) Uani 0.956(5) 2 d SP . .
Yb Yb 0.3437(7) 0.2500 -0.0172(6) 0.0109(19) Uani 0.044(5) 2 d SP . .

loop_
_atom_site_aniso_label
_atom_site_aniso_U_11
_atom_site_aniso_U_22
_atom_site_aniso_U_33
_atom_site_aniso_U_23
_atom_site_aniso_U_13
_atom_site_aniso_U_12
Yb1 0.0134(4) 0.0159(4) 0.0137(3) 0.0003(2) 0.0001(2) -0.0005(2)
Yb2 0.0123(3) 0.0161(4) 0.0141(3) -0.0004(2) -0.0001(3) 0.0009(2)
Ge3 0.0118(8) 0.0167(8) 0.0138(7) 0.0009(6) -0.0013(6) 0.0012(6)
Ge2 0.0134(11) 0.0140(10) 0.0134(10) 0.000 -0.0007(8) 0.000
Ge1 0.0142(11) 0.0159(11) 0.0143(10) 0.000 -0.0009(9) 0.000
Mg 0.008(3) 0.015(3) 0.010(3) 0.000 0.002(2) 0.000
Yb 0.008(3) 0.015(3) 0.010(3) 0.000 0.002(2) 0.000

loop_
_geom_bond_atom_site_label_1
_geom_bond_atom_site_label_2
_geom_bond_distance
_geom_bond_site_symmetry_2
_geom_bond_publ_flag
Yb1 Ge3 2.8120(18) 2_564 ?
Yb1 Ge1 2.8881(19) 1_455 ?
Yb1 Ge3 2.8897(19) 1_545 ?
Yb1 Ge1 2.890(2) 6_556 ?
Yb1 Ge3 2.9023(19) 5_566 ?
Yb1 Ge2 2.980(2) . ?
Yb1 Yb 3.358(4) 6_556 ?
Yb1 Mg 3.358(4) 6_556 ?
Yb1 Mg 3.442(4) . ?
Yb1 Yb2 3.6528(14) 6_657 ?
Yb1 Yb2 3.6767(15) 5_556 ?
Yb2 Ge3 3.0036(19) 2_565 ?
Yb2 Ge2 3.0954(18) . ?
Yb2 Ge3 3.0978(19) 5_566 ?
Yb2 Ge3 3.1046(18) 1_545 ?
Yb2 Ge2 3.1064(19) 6_557 ?
Yb2 Ge1 3.1864(19) 1_456 ?
Yb2 Ge3 3.3993(19) 6_547 ?
Yb2 Yb 3.461(4) 6_556 ?
Yb2 Mg 3.461(4) 6_556 ?
Yb2 Yb 3.517(4) 1_556 ?
Yb2 Mg 3.517(4) 1_556 ?
Yb2 Yb1 3.6528(14) 6_557 ?
Ge3 Ge3 2.593(3) 5_576 ?
Ge3 Yb1 2.8120(18) 2_565 ?
Ge3 Yb1 2.8897(19) 1_565 ?
Ge3 Yb1 2.9023(19) 5_566 ?
Ge3 Yb2 3.0037(19) 2_564 ?
Ge3 Yb2 3.0978(19) 5_566 ?
Ge3 Yb2 3.1046(18) 1_565 ?
Ge3 Yb 3.141(2) 2_565 ?
Ge3 Mg 3.141(2) 2_565 ?
Ge3 Yb2 3.3993(19) 6_667 ?
Ge2 Ge1 2.559(3) 6_556 ?
Ge2 Yb 2.834(6) 6_556 ?
Ge2 Mg 2.834(6) 6_556 ?
Ge2 Yb 2.864(6) 1_556 ?
Ge2 Mg 2.864(6) 1_556 ?
Ge2 Yb1 2.980(2) 7_565 ?
Ge2 Yb2 3.0954(18) 7_565 ?
Ge2 Yb2 3.1064(19) 6_657 ?
Ge2 Yb2 3.1065(19) 4_556 ?
Ge1 Ge2 2.559(3) 6_656 ?
Ge1 Yb 2.765(6) 1_655 ?
Ge1 Mg 2.765(6) 1_655 ?
Ge1 Yb1 2.8881(19) 1_655 ?
Ge1 Yb1 2.8881(19) 7_665 ?
Ge1 Yb1 2.890(2) 6_656 ?
Ge1 Yb1 2.890(2) 4 ?
Ge1 Yb2 3.1865(19) 1_654 ?
Ge1 Yb2 3.1865(19) 7_664 ?
Ge1 Yb 3.304(6) 6_656 ?
Ge1 Mg 3.304(6) 6_656 ?
Mg Ge1 2.765(6) 1_455 ?
Mg Ge2 2.834(6) 6_656 ?
Mg Ge2 2.864(6) 1_554 ?
Mg Ge3 3.141(2) 2_564 ?
Mg Ge3 3.141(2) 8_655 ?
Mg Ge1 3.304(6) 6_556 ?
Mg Yb1 3.358(4) 6_656 ?
Mg Yb1 3.358(4) 4 ?
Mg Yb1 3.441(4) 7_565 ?
Mg Yb2 3.461(4) 6_656 ?
Mg Yb2 3.461(4) 4 ?
